data_7001684
loop_
_publ_author_name
'Kong, Lingbing'
'Zhang, Jianying'
'Song, Haibin'
'Cui, Chunming'

_publ_section_title
;
 N-Aryl substituted heterocyclic silylenes
;
_journal_issue 28
_journal_name_full 'Dalton Transactions'
_journal_page_first 5444
_journal_page_last 5446
_journal_paper_doi 10.1039/b905905a
_journal_year 2009
_chemical_formula_sum 'C67 H92 N4 Ni Si2'
_chemical_formula_weight 1068.34
_chemical_name_systematic
;
?
;
_space_group_IT_number 60
_symmetry_cell_setting orthorhombic
_symmetry_space_group_name_Hall '-P 2n 2ab'
_symmetry_space_group_name_H-M 'P b c n'
_atom_sites_solution_hydrogens geom
_atom_sites_solution_primary direct
_atom_sites_solution_secondary difmap
_audit_creation_method SHELXL-97
_cell_angle_alpha 90.00
_cell_angle_beta 90.00
_cell_angle_gamma 90.00
_cell_formula_units_Z 4
_cell_length_a 13.558(3)
_cell_length_b 18.331(4)
_cell_length_c 24.290(5)
_cell_measurement_reflns_used 3728
_cell_measurement_temperature 113(2)
_cell_measurement_theta_max 27.9
_cell_measurement_theta_min 2.3
_cell_volume 6037(2)
_computing_cell_refinement CrystalClear
_computing_data_collection CrystalClear
_computing_data_reduction CrystalClear
_computing_molecular_graphics 'Bruker SHELXTL'
_computing_publication_material 'Bruker SHELXTL'
_computing_structure_refinement 'SHELXL-97 (Sheldrick, 1997)'
_computing_structure_solution 'SHELXS-97 (Sheldrick, 1990)'
_diffrn_ambient_temperature 113(2)
_diffrn_detector_area_resol_mean 7.31
_diffrn_measured_fraction_theta_full 0.998
_diffrn_measured_fraction_theta_max 0.998
_diffrn_measurement_device_type 'Rigaku Saturn CCD area detecto'
_diffrn_measurement_method '\w scans'
_diffrn_radiation_monochromator confocal
_diffrn_radiation_source 'rotating anode'
_diffrn_radiation_type MoK\a
_diffrn_radiation_wavelength 0.71073
_diffrn_reflns_av_R_equivalents 0.1574
_diffrn_reflns_av_sigmaI/netI 0.1029
_diffrn_reflns_limit_h_max 11
_diffrn_reflns_limit_h_min -16
_diffrn_reflns_limit_k_max 21
_diffrn_reflns_limit_k_min -21
_diffrn_reflns_limit_l_max 28
_diffrn_reflns_limit_l_min -27
_diffrn_reflns_number 38920
_diffrn_reflns_theta_full 25.02
_diffrn_reflns_theta_max 25.02
_diffrn_reflns_theta_min 3.00
_diffrn_standards_decay_% 0
_diffrn_standards_interval_count 0
_diffrn_standards_interval_time 0
_diffrn_standards_number 0
_exptl_absorpt_coefficient_mu 0.404
_exptl_absorpt_correction_T_max 0.9607
_exptl_absorpt_correction_T_min 0.9236
_exptl_absorpt_correction_type multi-scan
_exptl_absorpt_process_details CrystalClear
_exptl_crystal_colour yellow
_exptl_crystal_density_diffrn 1.175
_exptl_crystal_density_method 'not measured'
_exptl_crystal_description block
_exptl_crystal_F_000 2312
_exptl_crystal_size_max 0.20
_exptl_crystal_size_mid 0.14
_exptl_crystal_size_min 0.10
_refine_diff_density_max 0.598
_refine_diff_density_min -0.500
_refine_diff_density_rms 0.072
_refine_ls_extinction_method none
_refine_ls_goodness_of_fit_ref 1.066
_refine_ls_hydrogen_treatment constr
_refine_ls_matrix_type full
_refine_ls_number_parameters 354
_refine_ls_number_reflns 5323
_refine_ls_number_restraints 85
_refine_ls_restrained_S_all 1.061
_refine_ls_R_factor_all 0.1007
_refine_ls_R_factor_gt 0.0651
_refine_ls_shift/su_max 0.005
_refine_ls_shift/su_mean 0.000
_refine_ls_structure_factor_coef Fsqd
_refine_ls_weighting_details 'calc w=1/[\s^2^(Fo^2^)+(0.0593P)^2^+0.3653P] where P=(Fo^2^+2Fc^2^)/3'
_refine_ls_weighting_scheme calc
_refine_ls_wR_factor_gt 0.1403
_refine_ls_wR_factor_ref 0.1557
_reflns_number_gt 3765
_reflns_number_total 5323
_reflns_threshold_expression >2sigma(I)
_cod_data_source_file b905905a.txt
_cod_data_source_block r81220a
_cod_depositor_comments
;
The following automatic conversions were performed:
'_symmetry_cell_setting' value 'Orthorhombic' changed to 'orthorhombic'
according to '/home/saulius/struct/CIF-dictionaries/cif_core.dic'
dictionary named 'cif_core.dic' version 2.4.1 from 2010-06-29.

Automatic conversion script
Id: cif_fix_enum 1527 2010-12-29 10:47:43Z saulius 
;
_cod_original_sg_symbol_H-M Pbcn
_cod_database_code 7001684

loop_
_symmetry_equiv_pos_as_xyz
'x, y, z'
'-x+1/2, -y+1/2, z+1/2'
'-x, y, -z+1/2'
'x+1/2, -y+1/2, -z'
'-x, -y, -z'
'x-1/2, y-1/2, -z-1/2'
'x, -y, z-1/2'
'-x-1/2, y-1/2, z'

loop_
_atom_site_label
_atom_site_type_symbol
_atom_site_fract_x
_atom_site_fract_y
_atom_site_fract_z
_atom_site_U_iso_or_equiv
_atom_site_adp_type
_atom_site_occupancy
_atom_site_symmetry_multiplicity
_atom_site_calc_flag
_atom_site_refinement_flags
_atom_site_disorder_assembly
_atom_site_disorder_group
Ni1 Ni 0.5000 0.16523(2) 0.7500 0.01945(11) Uani 1 2 d S . .
Si1 Si 0.53205(5) 0.09171(4) 0.68397(3) 0.01967(17) Uani 1 1 d . . .
N1 N 0.47175(14) 0.02094(11) 0.64894(8) 0.0202(5) Uani 1 1 d . . .
N2 N 0.63771(14) 0.07194(11) 0.64506(8) 0.0209(5) Uani 1 1 d . . .
C1 C 0.36752(17) 0.00410(14) 0.64363(10) 0.0221(6) Uani 1 1 d . . .
C2 C 0.30867(18) 0.04733(14) 0.60881(10) 0.0255(7) Uani 1 1 d . . .
C3 C 0.21118(19) 0.02506(16) 0.59937(11) 0.0326(8) Uani 1 1 d . . .
H3A H 0.1716 0.0519 0.5755 0.039 Uiso 1 1 calc R . .
C4 C 0.17333(18) -0.03535(15) 0.62456(11) 0.0320(8) Uani 1 1 d . . .
H4A H 0.1082 -0.0487 0.6182 0.038 Uiso 1 1 calc R . .
C5 C 0.23072(18) -0.07664(15) 0.65932(11) 0.0309(7) Uani 1 1 d . . .
H5A H 0.2039 -0.1177 0.6761 0.037 Uiso 1 1 calc R . .
C6 C 0.32865(17) -0.05767(14) 0.66981(10) 0.0241(7) Uani 1 1 d . . .
C7 C 0.39001(18) -0.10685(13) 0.70692(11) 0.0253(7) Uani 1 1 d . . .
H7A H 0.4553 -0.0846 0.7109 0.030 Uiso 1 1 calc R . .
C8 C 0.34553(19) -0.11458(16) 0.76413(11) 0.0354(8) Uani 1 1 d . . .
H8A H 0.3378 -0.0672 0.7803 0.053 Uiso 1 1 calc R . .
H8B H 0.3884 -0.1436 0.7867 0.053 Uiso 1 1 calc R . .
H8C H 0.2823 -0.1379 0.7614 0.053 Uiso 1 1 calc R . .
C9 C 0.4037(2) -0.18206(15) 0.68029(12) 0.0420(9) Uani 1 1 d . . .
H9A H 0.4322 -0.1763 0.6444 0.063 Uiso 1 1 calc R . .
H9B H 0.3408 -0.2058 0.6771 0.063 Uiso 1 1 calc R . .
H9C H 0.4467 -0.2112 0.7027 0.063 Uiso 1 1 calc R . .
C10 C 0.34847(19) 0.11287(15) 0.57734(11) 0.0290(7) Uani 1 1 d . . .
H10A H 0.4099 0.1281 0.5952 0.035 Uiso 1 1 calc R . .
C11 C 0.3732(2) 0.09139(16) 0.51815(11) 0.0399(8) Uani 1 1 d . . .
H11A H 0.4180 0.0509 0.5184 0.060 Uiso 1 1 calc R . .
H11B H 0.4033 0.1320 0.4997 0.060 Uiso 1 1 calc R . .
H11C H 0.3138 0.0778 0.4992 0.060 Uiso 1 1 calc R . .
C12 C 0.2777(2) 0.17745(16) 0.57863(12) 0.0389(8) Uani 1 1 d . . .
H12A H 0.2636 0.1901 0.6162 0.058 Uiso 1 1 calc R . .
H12B H 0.2176 0.1645 0.5602 0.058 Uiso 1 1 calc R . .
H12C H 0.3075 0.2184 0.5604 0.058 Uiso 1 1 calc R . .
C13 C 0.53503(17) -0.01647(14) 0.61252(10) 0.0236(7) Uani 1 1 d . . .
H13A H 0.5157 -0.0569 0.5921 0.028 Uiso 1 1 calc R . .
C14 C 0.62521(18) 0.01198(13) 0.61044(10) 0.0249(7) Uani 1 1 d . . .
H14A H 0.6751 -0.0063 0.5881 0.030 Uiso 1 1 calc R . .
C15 C 0.71941(17) 0.12099(14) 0.63348(10) 0.0231(7) Uani 1 1 d . . .
C16 C 0.71638(17) 0.16214(14) 0.58479(11) 0.0248(7) Uani 1 1 d . . .
C17 C 0.79422(19) 0.21062(15) 0.57432(11) 0.0335(8) Uani 1 1 d . . .
H17A H 0.7930 0.2392 0.5427 0.040 Uiso 1 1 calc R . .
C18 C 0.8725(2) 0.21658(16) 0.61028(11) 0.0384(8) Uani 1 1 d . . .
H18A H 0.9238 0.2488 0.6028 0.046 Uiso 1 1 calc R . .
C19 C 0.87465(19) 0.17457(15) 0.65747(11) 0.0327(8) Uani 1 1 d . . .
H19A H 0.9280 0.1788 0.6813 0.039 Uiso 1 1 calc R . .
C20 C 0.79869(18) 0.12586(14) 0.67028(10) 0.0243(7) Uani 1 1 d . . .
C21 C 0.80670(18) 0.07840(14) 0.72095(11) 0.0266(7) Uani 1 1 d . . .
H21A H 0.7400 0.0618 0.7302 0.032 Uiso 1 1 calc R . .
C22 C 0.8476(2) 0.11808(16) 0.77115(11) 0.0366(8) Uani 1 1 d . . .
H22A H 0.8075 0.1600 0.7789 0.055 Uiso 1 1 calc R . .
H22B H 0.9140 0.1334 0.7639 0.055 Uiso 1 1 calc R . .
H22C H 0.8470 0.0858 0.8023 0.055 Uiso 1 1 calc R . .
C23 C 0.8686(2) 0.01070(16) 0.70830(12) 0.0401(9) Uani 1 1 d . . .
H23A H 0.8415 -0.0141 0.6770 0.060 Uiso 1 1 calc R . .
H23B H 0.8680 -0.0214 0.7395 0.060 Uiso 1 1 calc R . .
H23C H 0.9352 0.0251 0.7004 0.060 Uiso 1 1 calc R . .
C24 C 0.63391(19) 0.15671(15) 0.54270(11) 0.0310(7) Uani 1 1 d . . .
H24A H 0.5850 0.1222 0.5569 0.037 Uiso 1 1 calc R . .
C25 C 0.5817(2) 0.22905(17) 0.53286(12) 0.0453(9) Uani 1 1 d . . .
H25A H 0.5567 0.2474 0.5671 0.068 Uiso 1 1 calc R . .
H25B H 0.5281 0.2219 0.5076 0.068 Uiso 1 1 calc R . .
H25C H 0.6275 0.2635 0.5176 0.068 Uiso 1 1 calc R . .
C26 C 0.6731(2) 0.12632(18) 0.48815(11) 0.0434(9) Uani 1 1 d . . .
H26A H 0.7052 0.0804 0.4947 0.065 Uiso 1 1 calc R . .
H26B H 0.7195 0.1601 0.4726 0.065 Uiso 1 1 calc R . .
H26C H 0.6193 0.1194 0.4630 0.065 Uiso 1 1 calc R . .
C27 C 0.61818(17) 0.24002(13) 0.73753(10) 0.0225(7) Uani 1 1 d . . .
H27B H 0.6603 0.2016 0.7291 0.027 Uiso 1 1 calc R . .
C28 C 0.58957(18) 0.29006(14) 0.69102(11) 0.0284(7) Uani 1 1 d . . .
H28A H 0.6100 0.2680 0.6565 0.034 Uiso 1 1 calc R . .
H28B H 0.6252 0.3356 0.6950 0.034 Uiso 1 1 calc R . .
C29 C 0.47890(18) 0.30675(15) 0.68801(11) 0.0296(7) Uani 1 1 d . . .
H29A H 0.4658 0.3505 0.7093 0.036 Uiso 1 1 calc R . .
H29B H 0.4618 0.3170 0.6500 0.036 Uiso 1 1 calc R . .
C30 C 0.41234(18) 0.24613(14) 0.70895(11) 0.0256(7) Uani 1 1 d . . .
H30A H 0.3911 0.2111 0.6839 0.031 Uiso 1 1 calc R . .
C31 C 0.8961(4) 0.9259(4) 0.5670(2) 0.0529(19) Uani 0.50 1 d PDU A -1
H31A H 0.9107 0.8753 0.5611 0.079 Uiso 0.50 1 d PR A -1
H31B H 0.9120 0.9388 0.6043 0.079 Uiso 0.50 1 d PR A -1
H31C H 0.8272 0.9344 0.5606 0.079 Uiso 0.50 1 d PR A -1
C32 C 0.9571(2) 0.97099(16) 0.52789(12) 0.0335(14) Uani 0.50 1 d PGDU A -1
C33 C 1.0211(2) 0.93736(18) 0.49108(14) 0.0324(14) Uani 0.50 1 d PGU A -1
H33A H 1.0272 0.8852 0.4908 0.039 Uiso 0.50 1 d PR A -1
C34 C 1.0763(3) 0.9793(3) 0.45467(15) 0.0423(15) Uani 0.50 1 d PGU A -1
H34A H 1.1205 0.9561 0.4292 0.051 Uiso 0.50 1 d PR A -1
C35 C 1.0675(3) 1.0548(3) 0.45507(17) 0.0450(16) Uani 0.50 1 d PGU A -1
H35A H 1.1056 1.0838 0.4299 0.054 Uiso 0.50 1 d PR A -1
C36 C 1.0035(3) 1.08845(17) 0.49188(19) 0.0476(16) Uani 0.50 1 d PGU A -1
H36A H 0.9974 1.1406 0.4921 0.057 Uiso 0.50 1 d PR A -1
C37 C 0.9483(3) 1.04653(16) 0.52829(15) 0.0348(15) Uani 0.50 1 d PGU A -1
H37A H 0.9041 1.0698 0.5537 0.042 Uiso 0.50 1 d PR A -1

loop_
_atom_site_aniso_label
_atom_site_aniso_U_11
_atom_site_aniso_U_22
_atom_site_aniso_U_33
_atom_site_aniso_U_23
_atom_site_aniso_U_13
_atom_site_aniso_U_12
Ni1 0.0211(2) 0.0155(2) 0.0218(3) 0.000 -0.00049(19) 0.000
Si1 0.0215(3) 0.0172(3) 0.0203(4) 0.0006(3) -0.0001(3) -0.0007(3)
N1 0.0162(10) 0.0200(11) 0.0245(12) 0.0002(9) -0.0018(9) -0.0010(8)
N2 0.0216(10) 0.0198(11) 0.0214(12) -0.0006(9) 0.0027(9) -0.0032(8)
C1 0.0160(12) 0.0262(13) 0.0241(15) -0.0004(12) 0.0001(10) -0.0024(10)
C2 0.0264(13) 0.0262(14) 0.0239(15) -0.0026(12) -0.0014(11) 0.0039(11)
C3 0.0265(14) 0.0395(17) 0.0319(17) -0.0013(13) -0.0093(12) 0.0082(12)
C4 0.0185(13) 0.0435(17) 0.0340(17) -0.0052(14) -0.0080(12) -0.0018(12)
C5 0.0261(14) 0.0296(15) 0.0369(17) -0.0040(13) 0.0014(12) -0.0071(12)
C6 0.0184(12) 0.0252(14) 0.0285(16) -0.0058(12) -0.0052(11) 0.0000(10)
C7 0.0213(13) 0.0189(13) 0.0355(16) 0.0024(12) -0.0003(11) -0.0025(10)
C8 0.0259(14) 0.0348(16) 0.0456(19) 0.0095(14) 0.0010(13) 0.0003(12)
C9 0.0437(17) 0.0289(16) 0.053(2) -0.0049(15) -0.0058(15) 0.0038(13)
C10 0.0332(14) 0.0304(15) 0.0235(15) 0.0027(12) -0.0032(12) 0.0022(11)
C11 0.0536(18) 0.0346(17) 0.0317(17) 0.0053(14) 0.0017(14) 0.0019(14)
C12 0.0502(18) 0.0336(17) 0.0330(18) 0.0034(14) -0.0100(14) 0.0090(13)
C13 0.0222(12) 0.0229(13) 0.0257(15) -0.0068(12) 0.0013(11) -0.0017(10)
C14 0.0266(13) 0.0217(13) 0.0264(15) -0.0060(12) 0.0034(11) 0.0004(11)
C15 0.0219(13) 0.0233(13) 0.0242(15) -0.0038(12) 0.0048(11) -0.0029(10)
C16 0.0232(13) 0.0247(14) 0.0264(15) -0.0032(12) 0.0022(11) -0.0008(11)
C17 0.0404(16) 0.0334(16) 0.0267(16) 0.0047(13) 0.0058(13) -0.0114(13)
C18 0.0380(16) 0.0392(17) 0.0378(18) 0.0035(14) 0.0074(14) -0.0161(13)
C19 0.0295(14) 0.0366(17) 0.0319(17) 0.0034(13) -0.0042(12) -0.0112(12)
C20 0.0269(13) 0.0241(14) 0.0220(15) -0.0012(12) 0.0027(11) -0.0032(11)
C21 0.0169(12) 0.0306(15) 0.0324(16) 0.0015(13) -0.0009(11) -0.0041(11)
C22 0.0322(16) 0.0432(18) 0.0345(17) -0.0014(15) -0.0046(13) 0.0019(13)
C23 0.0474(18) 0.0313(17) 0.0416(19) 0.0000(14) -0.0026(15) 0.0002(14)
C24 0.0348(15) 0.0336(16) 0.0247(16) 0.0034(13) -0.0004(12) -0.0064(12)
C25 0.0465(18) 0.0440(19) 0.0453(19) 0.0078(16) -0.0129(15) 0.0035(15)
C26 0.0542(19) 0.0474(19) 0.0286(17) -0.0026(15) -0.0024(15) -0.0103(15)
C27 0.0220(13) 0.0146(12) 0.0309(16) -0.0011(11) -0.0023(11) -0.0006(10)
C28 0.0304(14) 0.0219(14) 0.0329(16) 0.0027(12) 0.0000(12) -0.0031(11)
C29 0.0295(15) 0.0252(14) 0.0342(16) 0.0059(13) 0.0019(12) 0.0039(11)
C30 0.0244(13) 0.0200(13) 0.0325(16) 0.0011(12) -0.0022(12) 0.0049(10)
C31 0.046(3) 0.062(4) 0.051(4) -0.005(3) -0.004(3) -0.002(3)
C32 0.033(2) 0.041(3) 0.026(3) 0.003(2) -0.007(2) -0.003(2)
C33 0.028(3) 0.042(3) 0.027(3) -0.006(2) 0.001(2) 0.006(2)
C34 0.040(3) 0.052(3) 0.034(3) -0.005(3) -0.002(2) 0.008(2)
C35 0.041(3) 0.053(3) 0.041(3) 0.008(3) -0.004(3) -0.007(3)
C36 0.048(3) 0.048(3) 0.047(3) 0.007(3) -0.006(3) -0.006(3)
C37 0.039(3) 0.033(3) 0.033(3) 0.002(2) -0.001(2) 0.000(2)

loop_
_atom_type_symbol
_atom_type_description
_atom_type_scat_dispersion_real
_atom_type_scat_dispersion_imag
_atom_type_scat_source
C C 0.0033 0.0016 'International Tables Vol C Tables 4.2.6.8 and 6.1.1.4'
H H 0.0000 0.0000 'International Tables Vol C Tables 4.2.6.8 and 6.1.1.4'
N N 0.0061 0.0033 'International Tables Vol C Tables 4.2.6.8 and 6.1.1.4'
Si Si 0.0817 0.0704 'International Tables Vol C Tables 4.2.6.8 and 6.1.1.4'
Ni Ni 0.3393 1.1124 'International Tables Vol C Tables 4.2.6.8 and 6.1.1.4'

loop_
_geom_angle_atom_site_label_1
_geom_angle_atom_site_label_2
_geom_angle_atom_site_label_3
_geom_angle
_geom_angle_site_symmetry_1
_geom_angle_site_symmetry_3
_geom_angle_publ_flag
C27 Ni1 C27 99.89(13) . 3_656 ?
C27 Ni1 Si1 98.40(7) . . ?
C27 Ni1 Si1 131.66(7) 3_656 . ?
C27 Ni1 Si1 131.66(7) . 3_656 ?
C27 Ni1 Si1 98.40(7) 3_656 3_656 ?
Si1 Ni1 Si1 101.91(4) . 3_656 ?
C27 Ni1 C30 84.59(9) . . ?
C27 Ni1 C30 37.34(9) 3_656 . ?
Si1 Ni1 C30 101.51(7) . . ?
Si1 Ni1 C30 132.15(7) 3_656 . ?
C27 Ni1 C30 37.34(9) . 3_656 ?
C27 Ni1 C30 84.59(9) 3_656 3_656 ?
Si1 Ni1 C30 132.15(7) . 3_656 ?
Si1 Ni1 C30 101.50(7) 3_656 3_656 ?
C30 Ni1 C30 92.58(14) . 3_656 ?
N1 Si1 N2 88.08(10) . . ?
N1 Si1 Ni1 137.31(7) . . ?
N2 Si1 Ni1 134.42(7) . . ?
C13 N1 C1 115.7(2) . . ?
C13 N1 Si1 112.36(15) . . ?
C1 N1 Si1 130.84(16) . . ?
C14 N2 C15 117.61(19) . . ?
C14 N2 Si1 112.86(16) . . ?
C15 N2 Si1 126.76(17) . . ?
C6 C1 C2 121.0(2) . . ?
C6 C1 N1 119.8(2) . . ?
C2 C1 N1 119.0(2) . . ?
C3 C2 C1 118.0(2) . . ?
C3 C2 C10 118.8(2) . . ?
C1 C2 C10 123.0(2) . . ?
C4 C3 C2 121.1(2) . . ?
C4 C3 H3A 119.4 . . ?
C2 C3 H3A 119.4 . . ?
C3 C4 C5 120.6(2) . . ?
C3 C4 H4A 119.7 . . ?
C5 C4 H4A 119.7 . . ?
C4 C5 C6 120.9(3) . . ?
C4 C5 H5A 119.6 . . ?
C6 C5 H5A 119.6 . . ?
C5 C6 C1 118.4(2) . . ?
C5 C6 C7 118.7(2) . . ?
C1 C6 C7 122.8(2) . . ?
C8 C7 C6 112.3(2) . . ?
C8 C7 C9 110.4(2) . . ?
C6 C7 C9 110.4(2) . . ?
C8 C7 H7A 107.8 . . ?
C6 C7 H7A 107.8 . . ?
C9 C7 H7A 107.8 . . ?
C7 C8 H8A 109.5 . . ?
C7 C8 H8B 109.5 . . ?
H8A C8 H8B 109.5 . . ?
C7 C8 H8C 109.5 . . ?
H8A C8 H8C 109.5 . . ?
H8B C8 H8C 109.5 . . ?
C7 C9 H9A 109.5 . . ?
C7 C9 H9B 109.5 . . ?
H9A C9 H9B 109.5 . . ?
C7 C9 H9C 109.5 . . ?
H9A C9 H9C 109.5 . . ?
H9B C9 H9C 109.5 . . ?
C2 C10 C12 112.3(2) . . ?
C2 C10 C11 110.3(2) . . ?
C12 C10 C11 111.0(2) . . ?
C2 C10 H10A 107.7 . . ?
C12 C10 H10A 107.7 . . ?
C11 C10 H10A 107.7 . . ?
C10 C11 H11A 109.5 . . ?
C10 C11 H11B 109.5 . . ?
H11A C11 H11B 109.5 . . ?
C10 C11 H11C 109.5 . . ?
H11A C11 H11C 109.5 . . ?
H11B C11 H11C 109.5 . . ?
C10 C12 H12A 109.5 . . ?
C10 C12 H12B 109.5 . . ?
H12A C12 H12B 109.5 . . ?
C10 C12 H12C 109.5 . . ?
H12A C12 H12C 109.5 . . ?
H12B C12 H12C 109.5 . . ?
C14 C13 N1 113.1(2) . . ?
C14 C13 H13A 123.4 . . ?
N1 C13 H13A 123.4 . . ?
C13 C14 N2 113.4(2) . . ?
C13 C14 H14A 123.3 . . ?
N2 C14 H14A 123.3 . . ?
C20 C15 C16 121.7(2) . . ?
C20 C15 N2 120.0(2) . . ?
C16 C15 N2 118.2(2) . . ?
C17 C16 C15 118.1(2) . . ?
C17 C16 C24 118.3(2) . . ?
C15 C16 C24 123.6(2) . . ?
C18 C17 C16 121.0(3) . . ?
C18 C17 H17A 119.5 . . ?
C16 C17 H17A 119.5 . . ?
C17 C18 C19 119.8(3) . . ?
C17 C18 H18A 120.1 . . ?
C19 C18 H18A 120.1 . . ?
C18 C19 C20 121.7(3) . . ?
C18 C19 H19A 119.2 . . ?
C20 C19 H19A 119.2 . . ?
C19 C20 C15 117.6(2) . . ?
C19 C20 C21 119.7(2) . . ?
C15 C20 C21 122.6(2) . . ?
C20 C21 C22 113.8(2) . . ?
C20 C21 C23 110.1(2) . . ?
C22 C21 C23 110.4(2) . . ?
C20 C21 H21A 107.5 . . ?
C22 C21 H21A 107.5 . . ?
C23 C21 H21A 107.5 . . ?
C21 C22 H22A 109.5 . . ?
C21 C22 H22B 109.5 . . ?
H22A C22 H22B 109.5 . . ?
C21 C22 H22C 109.5 . . ?
H22A C22 H22C 109.5 . . ?
H22B C22 H22C 109.5 . . ?
C21 C23 H23A 109.5 . . ?
C21 C23 H23B 109.5 . . ?
H23A C23 H23B 109.5 . . ?
C21 C23 H23C 109.5 . . ?
H23A C23 H23C 109.5 . . ?
H23B C23 H23C 109.5 . . ?
C16 C24 C25 113.0(2) . . ?
C16 C24 C26 110.5(2) . . ?
C25 C24 C26 110.0(2) . . ?
C16 C24 H24A 107.7 . . ?
C25 C24 H24A 107.7 . . ?
C26 C24 H24A 107.7 . . ?
C24 C25 H25A 109.5 . . ?
C24 C25 H25B 109.5 . . ?
H25A C25 H25B 109.5 . . ?
C24 C25 H25C 109.5 . . ?
H25A C25 H25C 109.5 . . ?
H25B C25 H25C 109.5 . . ?
C24 C26 H26A 109.5 . . ?
C24 C26 H26B 109.5 . . ?
H26A C26 H26B 109.5 . . ?
C24 C26 H26C 109.5 . . ?
H26A C26 H26C 109.5 . . ?
H26B C26 H26C 109.5 . . ?
C30 C27 C28 125.8(2) 3_656 . ?
C30 C27 Ni1 71.96(14) 3_656 . ?
C28 C27 Ni1 107.75(15) . . ?
C30 C27 H27B 117.1 3_656 . ?
C28 C27 H27B 117.1 . . ?
Ni1 C27 H27B 90.3 . . ?
C27 C28 C29 114.2(2) . . ?
C27 C28 H28A 108.7 . . ?
C29 C28 H28A 108.7 . . ?
C27 C28 H28B 108.7 . . ?
C29 C28 H28B 108.7 . . ?
H28A C28 H28B 107.6 . . ?
C30 C29 C28 114.8(2) . . ?
C30 C29 H29A 108.6 . . ?
C28 C29 H29A 108.6 . . ?
C30 C29 H29B 108.6 . . ?
C28 C29 H29B 108.6 . . ?
H29A C29 H29B 107.5 . . ?
C27 C30 C29 123.9(2) 3_656 . ?
C27 C30 Ni1 70.71(14) 3_656 . ?
C29 C30 Ni1 109.39(16) . . ?
C27 C30 H30A 118.1 3_656 . ?
C29 C30 H30A 118.1 . . ?
Ni1 C30 H30A 89.9 . . ?
C32 C31 H31A 108.7 . . ?
C32 C31 H31B 109.7 . . ?
H31A C31 H31B 109.5 . . ?
C32 C31 H31C 110.0 . . ?
H31A C31 H31C 109.5 . . ?
H31B C31 H31C 109.5 . . ?
C33 C32 C37 120.0 . . ?
C33 C32 C31 120.4(3) . . ?
C37 C32 C31 119.6(3) . . ?
C34 C33 C32 120.0 . . ?
C34 C33 H33A 120.0 . . ?
C32 C33 H33A 120.0 . . ?
C33 C34 C35 120.0 . . ?
C33 C34 H34A 120.0 . . ?
C35 C34 H34A 120.0 . . ?
C34 C35 C36 120.0 . . ?
C34 C35 H35A 120.0 . . ?
C36 C35 H35A 120.0 . . ?
C37 C36 C35 120.0 . . ?
C37 C36 H36A 120.0 . . ?
C35 C36 H36A 120.0 . . ?
C36 C37 C32 120.0 . . ?
C36 C37 H37A 120.0 . . ?
C32 C37 H37A 120.0 . . ?

loop_
_geom_bond_atom_site_label_1
_geom_bond_atom_site_label_2
_geom_bond_distance
_geom_bond_site_symmetry_2
_geom_bond_publ_flag
Ni1 C27 2.130(2) . ?
Ni1 C27 2.130(2) 3_656 ?
Ni1 Si1 2.1395(8) . ?
Ni1 Si1 2.1395(8) 3_656 ?
Ni1 C30 2.146(2) . ?
Ni1 C30 2.146(2) 3_656 ?
Si1 N1 1.754(2) . ?
Si1 N2 1.754(2) . ?
N1 C13 1.410(3) . ?
N1 C1 1.452(3) . ?
N2 C14 1.394(3) . ?
N2 C15 1.454(3) . ?
C1 C6 1.401(3) . ?
C1 C2 1.407(3) . ?
C2 C3 1.402(3) . ?
C2 C10 1.523(4) . ?
C3 C4 1.365(4) . ?
C3 H3A 0.9300 . ?
C4 C5 1.375(4) . ?
C4 H4A 0.9300 . ?
C5 C6 1.396(3) . ?
C5 H5A 0.9300 . ?
C6 C7 1.522(3) . ?
C7 C8 1.521(4) . ?
C7 C9 1.534(4) . ?
C7 H7A 0.9800 . ?
C8 H8A 0.9600 . ?
C8 H8B 0.9600 . ?
C8 H8C 0.9600 . ?
C9 H9A 0.9600 . ?
C9 H9B 0.9600 . ?
C9 H9C 0.9600 . ?
C10 C12 1.524(4) . ?
C10 C11 1.528(4) . ?
C10 H10A 0.9800 . ?
C11 H11A 0.9600 . ?
C11 H11B 0.9600 . ?
C11 H11C 0.9600 . ?
C12 H12A 0.9600 . ?
C12 H12B 0.9600 . ?
C12 H12C 0.9600 . ?
C13 C14 1.330(3) . ?
C13 H13A 0.9300 . ?
C14 H14A 0.9300 . ?
C15 C20 1.401(3) . ?
C15 C16 1.404(4) . ?
C16 C17 1.403(4) . ?
C16 C24 1.518(3) . ?
C17 C18 1.379(4) . ?
C17 H17A 0.9300 . ?
C18 C19 1.381(4) . ?
C18 H18A 0.9300 . ?
C19 C20 1.398(4) . ?
C19 H19A 0.9300 . ?
C20 C21 1.511(4) . ?
C21 C22 1.524(4) . ?
C21 C23 1.529(4) . ?
C21 H21A 0.9800 . ?
C22 H22A 0.9600 . ?
C22 H22B 0.9600 . ?
C22 H22C 0.9600 . ?
C23 H23A 0.9600 . ?
C23 H23B 0.9600 . ?
C23 H23C 0.9600 . ?
C24 C25 1.522(4) . ?
C24 C26 1.533(4) . ?
C24 H24A 0.9800 . ?
C25 H25A 0.9600 . ?
C25 H25B 0.9600 . ?
C25 H25C 0.9600 . ?
C26 H26A 0.9600 . ?
C26 H26B 0.9600 . ?
C26 H26C 0.9600 . ?
C27 C30 1.369(3) 3_656 ?
C27 C28 1.506(3) . ?
C27 H27B 0.9300 . ?
C28 C29 1.533(3) . ?
C28 H28A 0.9700 . ?
C28 H28B 0.9700 . ?
C29 C30 1.519(3) . ?
C29 H29A 0.9700 . ?
C29 H29B 0.9700 . ?
C30 C27 1.369(3) 3_656 ?
C30 H30A 0.9300 . ?
C31 C32 1.508(6) . ?
C31 H31A 0.9600 . ?
C31 H31B 0.9601 . ?
C31 H31C 0.9600 . ?
C32 C33 1.3900 . ?
C32 C37 1.3900 . ?
C33 C34 1.3900 . ?
C33 H33A 0.9601 . ?
C34 C35 1.3900 . ?
C34 H34A 0.9601 . ?
C35 C36 1.3900 . ?
C35 H35A 0.9600 . ?
C36 C37 1.3900 . ?
C36 H36A 0.9600 . ?
C37 H37A 0.9600 . ?

loop_
_geom_torsion_atom_site_label_1
_geom_torsion_atom_site_label_2
_geom_torsion_atom_site_label_3
_geom_torsion_atom_site_label_4
_geom_torsion
_geom_torsion_site_symmetry_1
_geom_torsion_site_symmetry_2
_geom_torsion_site_symmetry_3
_geom_torsion_site_symmetry_4
_geom_torsion_publ_flag
C27 Ni1 Si1 N1 -165.83(13) . . . . ?
C27 Ni1 Si1 N1 -54.50(15) 3_656 . . . ?
Si1 Ni1 Si1 N1 58.30(11) 3_656 . . . ?
C30 Ni1 Si1 N1 -79.68(13) . . . . ?
C30 Ni1 Si1 N1 176.06(14) 3_656 . . . ?
C27 Ni1 Si1 N2 20.89(12) . . . . ?
C27 Ni1 Si1 N2 132.22(13) 3_656 . . . ?
Si1 Ni1 Si1 N2 -114.99(11) 3_656 . . . ?
C30 Ni1 Si1 N2 107.03(12) . . . . ?
C30 Ni1 Si1 N2 2.78(15) 3_656 . . . ?
N2 Si1 N1 C13 3.53(17) . . . . ?
Ni1 Si1 N1 C13 -171.68(13) . . . . ?
N2 Si1 N1 C1 -163.5(2) . . . . ?
Ni1 Si1 N1 C1 21.3(3) . . . . ?
N1 Si1 N2 C14 -3.22(17) . . . . ?
Ni1 Si1 N2 C14 172.23(13) . . . . ?
N1 Si1 N2 C15 157.3(2) . . . . ?
Ni1 Si1 N2 C15 -27.2(2) . . . . ?
C13 N1 C1 C6 83.0(3) . . . . ?
Si1 N1 C1 C6 -110.3(3) . . . . ?
C13 N1 C1 C2 -92.3(3) . . . . ?
Si1 N1 C1 C2 74.4(3) . . . . ?
C6 C1 C2 C3 -2.5(4) . . . . ?
N1 C1 C2 C3 172.8(2) . . . . ?
C6 C1 C2 C10 -177.1(2) . . . . ?
N1 C1 C2 C10 -1.8(4) . . . . ?
C1 C2 C3 C4 2.1(4) . . . . ?
C10 C2 C3 C4 176.9(2) . . . . ?
C2 C3 C4 C5 -1.0(4) . . . . ?
C3 C4 C5 C6 0.2(4) . . . . ?
C4 C5 C6 C1 -0.6(4) . . . . ?
C4 C5 C6 C7 -177.7(2) . . . . ?
C2 C1 C6 C5 1.8(4) . . . . ?
N1 C1 C6 C5 -173.4(2) . . . . ?
C2 C1 C6 C7 178.8(2) . . . . ?
N1 C1 C6 C7 3.5(4) . . . . ?
C5 C6 C7 C8 -59.2(3) . . . . ?
C1 C6 C7 C8 123.8(3) . . . . ?
C5 C6 C7 C9 64.6(3) . . . . ?
C1 C6 C7 C9 -112.4(3) . . . . ?
C3 C2 C10 C12 47.6(3) . . . . ?
C1 C2 C10 C12 -137.9(3) . . . . ?
C3 C2 C10 C11 -76.7(3) . . . . ?
C1 C2 C10 C11 97.8(3) . . . . ?
C1 N1 C13 C14 166.0(2) . . . . ?
Si1 N1 C13 C14 -3.1(3) . . . . ?
N1 C13 C14 N2 0.6(3) . . . . ?
C15 N2 C14 C13 -160.3(2) . . . . ?
Si1 N2 C14 C13 2.2(3) . . . . ?
C14 N2 C15 C20 -112.7(3) . . . . ?
Si1 N2 C15 C20 87.5(3) . . . . ?
C14 N2 C15 C16 66.8(3) . . . . ?
Si1 N2 C15 C16 -92.9(3) . . . . ?
C20 C15 C16 C17 -1.9(4) . . . . ?
N2 C15 C16 C17 178.6(2) . . . . ?
C20 C15 C16 C24 177.7(2) . . . . ?
N2 C15 C16 C24 -1.8(4) . . . . ?
C15 C16 C17 C18 1.3(4) . . . . ?
C24 C16 C17 C18 -178.3(3) . . . . ?
C16 C17 C18 C19 -0.2(4) . . . . ?
C17 C18 C19 C20 -0.4(4) . . . . ?
C18 C19 C20 C15 -0.1(4) . . . . ?
C18 C19 C20 C21 177.0(3) . . . . ?
C16 C15 C20 C19 1.3(4) . . . . ?
N2 C15 C20 C19 -179.2(2) . . . . ?
C16 C15 C20 C21 -175.8(2) . . . . ?
N2 C15 C20 C21 3.7(4) . . . . ?
C19 C20 C21 C22 41.6(3) . . . . ?
C15 C20 C21 C22 -141.4(2) . . . . ?
C19 C20 C21 C23 -82.9(3) . . . . ?
C15 C20 C21 C23 94.1(3) . . . . ?
C17 C16 C24 C25 -59.1(3) . . . . ?
C15 C16 C24 C25 121.3(3) . . . . ?
C17 C16 C24 C26 64.6(3) . . . . ?
C15 C16 C24 C26 -115.0(3) . . . . ?
C27 Ni1 C27 C30 67.27(14) 3_656 . . 3_656 ?
Si1 Ni1 C27 C30 -157.67(14) . . . 3_656 ?
Si1 Ni1 C27 C30 -43.43(18) 3_656 . . 3_656 ?
C30 Ni1 C27 C30 101.46(18) . . . 3_656 ?
C27 Ni1 C27 C28 -55.50(14) 3_656 . . . ?
Si1 Ni1 C27 C28 79.56(16) . . . . ?
Si1 Ni1 C27 C28 -166.21(12) 3_656 . . . ?
C30 Ni1 C27 C28 -21.32(17) . . . . ?
C30 Ni1 C27 C28 -122.8(2) 3_656 . . . ?
C30 C27 C28 C29 -46.8(3) 3_656 . . . ?
Ni1 C27 C28 C29 33.4(3) . . . . ?
C27 C28 C29 C30 -30.3(3) . . . . ?
C28 C29 C30 C27 90.0(3) . . . 3_656 ?
C28 C29 C30 Ni1 10.7(3) . . . . ?
C27 Ni1 C30 C27 -114.12(17) . . . 3_656 ?
Si1 Ni1 C30 C27 148.39(13) . . . 3_656 ?
Si1 Ni1 C30 C27 30.46(18) 3_656 . . 3_656 ?
C30 Ni1 C30 C27 -77.60(15) 3_656 . . 3_656 ?
C27 Ni1 C30 C29 6.07(18) . . . . ?
C27 Ni1 C30 C29 120.2(2) 3_656 . . . ?
Si1 Ni1 C30 C29 -91.42(17) . . . . ?
Si1 Ni1 C30 C29 150.65(14) 3_656 . . . ?
C30 Ni1 C30 C29 42.58(14) 3_656 . . . ?
C37 C32 C33 C34 0.0 . . . . ?
C31 C32 C33 C34 179.2(3) . . . . ?
C32 C33 C34 C35 0.0 . . . . ?
C33 C34 C35 C36 0.0 . . . . ?
C34 C35 C36 C37 0.0 . . . . ?
C35 C36 C37 C32 0.0 . . . . ?
C33 C32 C37 C36 0.0 . . . . ?
C31 C32 C37 C36 -179.2(3) . . . . ?
